data_2205567
loop_
_publ_author_name
'Mizuguchi, Jin'

_publ_section_title
;Dibenzimidazo[2,1-<i>a</i>:2',1'-<i>a</i>']anthra[2,1,9-<i>def</i>:6,5,10-<i>d</i>'<i>e</i>'<i>f</i>']diisoquinoline-10,21-dione:
 <i>trans</i> form (I)
;
_journal_issue 4
_journal_name_full 'Acta Crystallographica Section E'
_journal_page_first o1064
_journal_page_last o1065
_journal_paper_doi 10.1107/S1600536805008056
_journal_volume 61
_journal_year 2005
_chemical_formula_iupac 'C36 H16 N4 O2'
_chemical_formula_moiety 'C36 H16 N4 O2'
_chemical_formula_sum 'C36 H16 N4 O2'
_chemical_formula_weight 536.53
_chemical_name_systematic
;
Dibenzimidazo[2,1-a:2',1'-a']anthra[2,1,9-def:6,5,10-d'e'f']diisoquinoline-
10,21-dione
;
_space_group_IT_number 2
_symmetry_cell_setting triclinic
_symmetry_space_group_name_Hall '-P 1'
_symmetry_space_group_name_H-M 'P -1'
_cell_angle_alpha 89.35(2)
_cell_angle_beta 91.15(3)
_cell_angle_gamma 104.83(3)
_cell_formula_units_Z 1
_cell_length_a 4.729(2)
_cell_length_b 8.282(2)
_cell_length_c 14.693(4)
_cell_measurement_reflns_used 3329
_cell_measurement_temperature 93.2
_cell_measurement_theta_max 68.2
_cell_measurement_theta_min 3.0
_cell_volume 556.2(3)
_computing_cell_refinement PROCESS-AUTO
_computing_data_collection 'PROCESS-AUTO (Rigaku, 1998)'
_computing_data_reduction 'TEXSAN (Molecular Structure Corporation, 2001)'
_computing_molecular_graphics 'ORTEPIII (Burnett & Johnson, 1996)'
_computing_publication_material TEXSAN
_computing_structure_refinement TEXSAN
_computing_structure_solution 'SHELXS97 (Sheldrick, 1997)'
_diffrn_detector_area_resol_mean 10.00
_diffrn_measured_fraction_theta_full 0.9082
_diffrn_measured_fraction_theta_max 0.9082
_diffrn_measurement_device_type 'Rigaku R-AXIS RAPID Imaging Plate'
_diffrn_measurement_method '48 frames, \d \w = 15\%'
_diffrn_radiation_type 'Cu K\a'
_diffrn_radiation_wavelength 1.5418
_diffrn_reflns_av_R_equivalents 0.106
_diffrn_reflns_limit_h_max 4
_diffrn_reflns_limit_h_min -4
_diffrn_reflns_limit_k_max 9
_diffrn_reflns_limit_k_min -9
_diffrn_reflns_limit_l_max 17
_diffrn_reflns_limit_l_min -17
_diffrn_reflns_number 5005
_diffrn_reflns_theta_full 68.20
_diffrn_reflns_theta_max 68.20
_exptl_absorpt_coefficient_mu 0.818
_exptl_absorpt_correction_T_max 0.960
_exptl_absorpt_correction_T_min 0.490
_exptl_absorpt_correction_type multi-scan
_exptl_absorpt_process_details '(ABSCOR; Higashi, 1995)'
_exptl_crystal_colour black
_exptl_crystal_density_diffrn 1.602
_exptl_crystal_density_method 'not measured'
_exptl_crystal_description needle
_exptl_crystal_F_000 276.00
_exptl_crystal_size_max 0.400
_exptl_crystal_size_mid 0.050
_exptl_crystal_size_min 0.050
_refine_diff_density_max 0.41
_refine_diff_density_min -0.41
_refine_ls_extinction_method none
_refine_ls_goodness_of_fit_ref 0.933
_refine_ls_hydrogen_treatment noref
_refine_ls_number_parameters 190
_refine_ls_number_reflns 1804
_refine_ls_R_factor_gt 0.1018
_refine_ls_shift/su_max 0.0000
_refine_ls_structure_factor_coef Fsqd
_refine_ls_weighting_details 'w = 1/[\s^2^(Fo^2^) + {0.042[max(Fo^2^,0) + 2Fc^2^]/3)^2^}'
_refine_ls_weighting_scheme calc
_refine_ls_wR_factor_ref 0.2218
_reflns_number_gt 505
_reflns_number_total 1831
_reflns_threshold_expression F^2^>2\s(F^2^)
_cod_data_source_file ob6491.cif
_cod_data_source_block I
_cod_database_code 2205567

loop_
_symmetry_equiv_pos_as_xyz
x,y,z
-x,-y,-z

loop_
_atom_site_label
_atom_site_fract_x
_atom_site_fract_y
_atom_site_fract_z
_atom_site_U_iso_or_equiv
_atom_site_adp_type
_atom_site_calc_flag
_atom_site_occupancy
_atom_site_type_symbol
O1 0.7770(10) 0.5903(7) 0.3464(4) 0.052(2) Uani d 1.00 O
N1 0.756(2) 0.3442(10) 0.2746(5) 0.043(3) Uani d 1.00 N
N2 0.756(2) 0.1001(9) 0.2127(5) 0.049(3) Uani d 1.00 N
C1 0.672(2) 0.4950(10) 0.2836(6) 0.048(3) Uani d 1.00 C
C2 0.479(2) 0.5310(10) 0.2123(5) 0.040(3) Uani d 1.00 C
C3 0.382(2) 0.6740(10) 0.2136(6) 0.046(3) Uani d 1.00 C
C4 0.202(2) 0.7150(10) 0.1513(6) 0.041(3) Uani d 1.00 C
C5 0.094(2) 0.6100(10) 0.0749(6) 0.043(3) Uani d 1.00 C
C6 0.187(2) 0.4560(10) 0.0687(7) 0.048(3) Uani d 1.00 C
C7 0.097(2) 0.3500(10) -0.0062(5) 0.041(3) Uani d 1.00 C
C8 0.194(2) 0.2060(10) -0.0101(5) 0.041(3) Uani d 1.00 C
C9 0.366(2) 0.1650(10) 0.0608(6) 0.051(3) Uani d 1.00 C
C10 0.469(2) 0.2680(10) 0.1351(6) 0.045(3) Uani d 1.00 C
C11 0.649(2) 0.2290(10) 0.2037(6) 0.045(3) Uani d 1.00 C
C12 0.377(2) 0.4210(10) 0.1390(6) 0.042(3) Uani d 1.00 C
C13 0.923(2) 0.1190(10) 0.2945(6) 0.043(3) Uani d 1.00 C
C14 1.074(2) 0.0160(10) 0.3319(6) 0.049(3) Uani d 1.00 C
C15 1.236(2) 0.0750(10) 0.4103(6) 0.052(4) Uani d 1.00 C
C16 1.248(2) 0.2290(10) 0.4509(6) 0.047(3) Uani d 1.00 C
C17 1.090(2) 0.3250(10) 0.4121(6) 0.046(3) Uani d 1.00 C
C18 0.935(2) 0.2760(10) 0.3311(6) 0.042(3) Uani d 1.00 C
H1 0.4468 0.7492 0.2625 0.0554 Uiso calc 1.00 H
H2 0.1447 0.8160 0.1578 0.0487 Uiso calc 1.00 H
H3 0.1438 0.1349 -0.0613 0.0486 Uiso calc 1.00 H
H4 0.4157 0.0606 0.0580 0.0609 Uiso calc 1.00 H
H5 1.0697 -0.0892 0.3065 0.0586 Uiso calc 1.00 H
H6 1.3450 0.0059 0.4383 0.0626 Uiso calc 1.00 H
H7 1.3649 0.2642 0.5039 0.0569 Uiso calc 1.00 H
H8 1.0836 0.4272 0.4399 0.0548 Uiso calc 1.00 H

loop_
_atom_site_aniso_label
_atom_site_aniso_U_11
_atom_site_aniso_U_22
_atom_site_aniso_U_33
_atom_site_aniso_U_12
_atom_site_aniso_U_13
_atom_site_aniso_U_23
O1 0.086(6) 0.032(4) 0.033(3) 0.005(4) -0.003(3) -0.002(3)
N1 0.048(6) 0.050(5) 0.032(4) 0.015(4) -0.008(4) -0.012(4)
N2 0.060(6) 0.041(5) 0.046(5) 0.008(4) 0.018(4) 0.003(4)
C1 0.056(8) 0.037(6) 0.041(6) -0.008(5) 0.010(5) 0.013(5)
C2 0.048(7) 0.043(6) 0.026(5) 0.005(5) 0.007(5) -0.005(4)
C3 0.045(7) 0.065(7) 0.030(5) 0.016(5) 0.001(5) -0.023(5)
C4 0.049(7) 0.034(5) 0.037(5) 0.006(5) -0.001(5) 0.000(4)
C5 0.052(7) 0.043(6) 0.029(5) 0.002(5) 0.012(5) -0.006(4)
C6 0.060(8) 0.039(6) 0.049(6) 0.014(5) 0.027(5) 0.005(5)
C7 0.038(7) 0.070(7) 0.018(4) 0.021(5) 0.012(4) 0.011(5)
C8 0.053(7) 0.050(6) 0.020(5) 0.016(5) -0.001(4) -0.015(4)
C9 0.059(8) 0.046(6) 0.044(6) 0.007(5) 0.000(5) -0.018(5)
C10 0.037(7) 0.045(6) 0.044(6) -0.006(5) -0.012(5) -0.009(5)
C11 0.051(7) 0.046(7) 0.035(5) 0.009(5) 0.007(5) 0.004(5)
C12 0.045(7) 0.050(6) 0.036(5) 0.022(5) 0.004(5) -0.002(5)
C13 0.062(7) 0.050(6) 0.019(4) 0.018(5) 0.006(4) 0.001(4)
C14 0.057(7) 0.058(7) 0.030(5) 0.012(5) 0.000(5) -0.006(5)
C15 0.067(8) 0.059(7) 0.033(6) 0.021(6) 0.012(6) -0.001(5)
C16 0.055(7) 0.058(7) 0.031(5) 0.017(6) 0.011(5) 0.006(5)
C17 0.050(7) 0.041(6) 0.046(6) 0.012(5) 0.003(5) -0.006(5)
C18 0.036(7) 0.040(6) 0.051(6) 0.013(5) 0.001(5) -0.003(5)

loop_
_atom_type_symbol
_atom_type_description
_atom_type_scat_dispersion_real
_atom_type_scat_dispersion_imag
_atom_type_scat_source
C C 0.018 0.009
;International Tables for Crystallography
(1992, Vol. C, Tables 4.2.6.8 and 6.1.1.1)
;
H H 0.000 0.000
;International Tables for Crystallography
(1992, Vol. C, Table 6.1.1.2)
;
O O 0.049 0.032
;International Tables for Crystallography
(1992, Vol. C, Tables 4.2.6.8 and 6.1.1.1)
;
N N 0.031 0.018
;International Tables for Crystallography
(1992, Vol. C, Tables 4.2.6.8 and 6.1.1.1)
;

loop_
_geom_angle_atom_site_label_1
_geom_angle_atom_site_label_2
_geom_angle_atom_site_label_3
_geom_angle_site_symmetry_1
_geom_angle_site_symmetry_3
_geom_angle
_geom_angle_publ_flag
C1 N1 C11 . . 122.7(8) ?
C1 N1 C18 . . 129.4(8) ?
C11 N1 C18 . . 107.7(8) ?
C11 N2 C13 . . 107.8(7) ?
O1 C1 N1 . . 119.2(9) ?
O1 C1 C2 . . 124.7(9) ?
N1 C1 C2 . . 116.0(8) ?
C1 C2 C3 . . 121.2(8) ?
C1 C2 C12 . . 122.6(9) ?
C3 C2 C12 . . 116.2(9) ?
C2 C3 C4 . . 124.6(8) ?
C2 C3 H1 . . 117.6 no
C4 C3 H1 . . 117.8 no
C3 C4 C5 . . 121.8(9) ?
C3 C4 H2 . . 119.0 no
C5 C4 H2 . . 119.2 no
C4 C5 C6 . . 116.9(9) ?
C4 C5 C7 . 2_565 123.3(9) ?
C6 C5 C7 . 2_565 119.9(8) ?
C5 C6 C7 . . 119.7(10) ?
C5 C6 C12 . . 117.6(9) ?
C7 C6 C12 . . 122.6(9) ?
C5 C7 C6 2_565 . 120.4(9) ?
C5 C7 C8 2_565 . 121.9(8) ?
C6 C7 C8 . . 117.7(9) ?
C7 C8 C9 . . 120.8(7) ?
C7 C8 H3 . . 119.6 no
C9 C8 H3 . . 119.6 no
C8 C9 C10 . . 123.6(9) ?
C8 C9 H4 . . 118.4 no
C10 C9 H4 . . 118.0 no
C9 C10 C11 . . 123.7(10) ?
C9 C10 C12 . . 116.5(9) ?
C11 C10 C12 . . 119.8(8) ?
N1 C11 N2 . . 110.3(9) ?
N1 C11 C10 . . 120.3(9) ?
N2 C11 C10 . . 129.3(9) ?
C2 C12 C6 . . 122.9(9) ?
C2 C12 C10 . . 118.5(9) ?
C6 C12 C10 . . 118.6(8) ?
N2 C13 C14 . . 129.4(8) ?
N2 C13 C18 . . 108.5(8) ?
C14 C13 C18 . . 122.0(9) ?
C13 C14 C15 . . 115.8(9) ?
C13 C14 H5 . . 122.0 no
C15 C14 H5 . . 122.2 no
C14 C15 C16 . . 124.5(10) ?
C14 C15 H6 . . 117.9 no
C16 C15 H6 . . 117.5 no
C15 C16 C17 . . 117.6(9) ?
C15 C16 H7 . . 121.2 no
C17 C16 H7 . . 121.2 no
C16 C17 C18 . . 120.3(8) ?
C16 C17 H8 . . 119.9 no
C18 C17 H8 . . 119.8 no
N1 C18 C13 . . 105.4(8) ?
N1 C18 C17 . . 134.7(9) ?
C13 C18 C17 . . 119.7(8) ?

loop_
_geom_bond_atom_site_label_1
_geom_bond_atom_site_label_2
_geom_bond_site_symmetry_2
_geom_bond_distance
_geom_bond_publ_flag
O1 C1 . 1.233(10) ?
N1 C1 . 1.410(10) ?
N1 C11 . 1.410(10) yes
N1 C18 . 1.390(10) yes
N2 C11 . 1.300(10) yes
N2 C13 . 1.420(10) yes
C1 C2 . 1.450(10) ?
C2 C3 . 1.380(10) ?
C2 C12 . 1.410(10) ?
C3 C4 . 1.340(10) ?
C3 H1 . 0.946 no
C4 C5 . 1.430(10) ?
C4 H2 . 0.951 no
C5 C6 . 1.460(10) ?
C5 C7 2_565 1.430(10) ?
C6 C7 . 1.410(10) ?
C6 C12 . 1.430(10) ?
C7 C8 . 1.380(10) ?
C8 C9 . 1.400(10) ?
C8 H3 . 0.950 no
C9 C10 . 1.400(10) ?
C9 H4 . 0.950 no
C10 C11 . 1.390(10) ?
C10 C12 . 1.450(10) ?
C13 C14 . 1.350(10) ?
C13 C18 . 1.410(10) yes
C14 C15 . 1.390(10) ?
C14 H5 . 0.950 no
C15 C16 . 1.400(10) ?
C15 H6 . 0.952 no
C16 C17 . 1.340(10) ?
C16 H7 . 0.952 no
C17 C18 . 1.390(10) ?
C17 H8 . 0.951 no

loop_
_geom_contact_atom_site_label_1
_geom_contact_atom_site_label_2
_geom_contact_distance
_geom_contact_site_symmetry_2
_geom_contact_publ_flag
O1 C16 3.370(10) 2_766 no
O1 C3 3.410(10) 1_655 no
O1 C14 3.450(10) 1_565 no
O1 C4 3.530(10) 1_655 no
O1 C17 3.570(10) 1_455 no
N1 C12 3.500(10) 1_655 no
N1 C2 3.510(10) 1_655 no
N1 C15 3.510(10) 1_455 no
N1 C16 3.520(10) 1_455 no
N1 C3 3.590(10) 1_655 no
N2 C10 3.510(10) 1_655 no
N2 C3 3.520(10) 1_545 no
N2 C12 3.600(10) 1_655 no
C1 C4 3.340(10) 1_655 no
C1 C17 3.360(10) 1_455 no
C1 C3 3.470(10) 1_655 no
C1 C16 3.570(10) 1_455 no
C1 C18 3.570(10) 1_455 no
C2 C18 3.380(10) 1_455 no
C2 C5 3.490(10) 1_655 no
C2 C4 3.500(10) 1_655 no
C4 C8 3.480(10) 2_665 no
C5 C9 3.410(10) 2_665 no
C5 C8 3.470(10) 2_665 no
C5 C12 3.490(10) 1_455 no
C6 C11 3.410(10) 1_455 no
C6 C7 3.490(10) 2_665 no
C6 C10 3.51(2) 1_455 no
C6 C6 3.53(2) 2_665 no
C7 C12 3.360(10) 2_665 no
C7 C9 3.560(10) 1_455 no
C7 C10 3.570(10) 1_455 no
C8 C8 3.45(2) 2_555 no
C8 C9 3.580(10) 2_555 no
C10 C13 3.490(10) 1_455 no
C11 C14 3.430(10) 1_455 no
C11 C12 3.550(10) 1_655 no
C11 C13 3.600(10) 1_455 no
C12 C18 3.560(10) 1_455 no
C15 C15 3.49(2) 2_756 no
C15 C18 3.520(10) 1_655 no
C15 C16 3.590(10) 2_756 no

loop_
_geom_torsion_atom_site_label_1
_geom_torsion_atom_site_label_2
_geom_torsion_atom_site_label_3
_geom_torsion_atom_site_label_4
_geom_torsion_site_symmetry_3
_geom_torsion_site_symmetry_4
_geom_torsion
_geom_torsion_publ_flag
C4 C5 C7 C8 2_565 2_565 .0(10) yes
